data_1516559
loop_
_publ_author_name
'Braunschweig, Holger'
'Kramer, Thomas'
'Radacki, Krzysztof'
'Shang, Rong'
'Siedler, Eva'
'Werner, Christine'

_publ_section_title
;
 Isolation of the key intermediates of base-promoted borylene--carbonyl
 coupling reactions
;
_journal_issue 6
_journal_name_full 'Chemical Science'
_journal_page_first 2271
_journal_paper_doi 10.1039/c4sc00183d
_journal_volume 5
_journal_year 2014
_chemical_formula_moiety 'C16 H22 B Mn N2 O2'
_chemical_formula_sum 'C16 H22 B Mn N2 O2'
_chemical_formula_weight 340.11
_chemical_name_common
;

?

;
_chemical_name_systematic
; 

?

;
_space_group_IT_number 14
_symmetry_cell_setting monoclinic
_symmetry_space_group_name_Hall '-P 2ybc'
_symmetry_space_group_name_H-M 'P 1 21/c 1'
_atom_sites_solution_hydrogens geom
_atom_sites_solution_primary direct
_atom_sites_solution_secondary difmap
_audit_creation_method SHELXL-97
_cell_angle_alpha 90.00
_cell_angle_beta 93.815(3)
_cell_angle_gamma 90.00
_cell_formula_units_Z 8
_cell_length_a 14.4606(11)
_cell_length_b 12.5027(9)
_cell_length_c 18.2085(13)
_cell_measurement_reflns_used 5943
_cell_measurement_temperature 100(2)
_cell_measurement_theta_max 26.87
_cell_measurement_theta_min 2.39
_cell_volume 3284.7(4)
_computing_cell_refinement 'Saint+ ver. 7.68A (Bruker AXS)'
_computing_data_collection 'APEX2 ver. 2010.3 (Bruker AXS)'
_computing_data_reduction 'Saint+ ver. 7.68A (Bruker AXS)'
_computing_molecular_graphics 'XP ver. 5.1 (Bruker AXS, 1998)'
_computing_publication_material 'SHELXL-97 (Sheldrick, 2008)'
_computing_structure_refinement 'SHELXL-97 (Sheldrick, 1997)'
_computing_structure_solution 'SHELXS-97 (Sheldrick, 1990)'
_diffrn_ambient_temperature 100(2)
_diffrn_detector_area_resol_mean 8.333
_diffrn_measured_fraction_theta_full 0.999
_diffrn_measured_fraction_theta_max 0.999
_diffrn_measurement_device_type 'Bruker X8-APEX II'
_diffrn_measurement_method '\f and \w scans'
_diffrn_radiation_monochromator 'multi-layer mirror'
_diffrn_radiation_source 'rotating anode'
_diffrn_radiation_type MoK\a
_diffrn_radiation_wavelength 0.71073
_diffrn_reflns_av_R_equivalents 0.0000
_diffrn_reflns_av_sigmaI/netI 0.0566
_diffrn_reflns_limit_h_max 17
_diffrn_reflns_limit_h_min -17
_diffrn_reflns_limit_k_max 15
_diffrn_reflns_limit_k_min 0
_diffrn_reflns_limit_l_max 22
_diffrn_reflns_limit_l_min 0
_diffrn_reflns_number 6489
_diffrn_reflns_theta_full 26.02
_diffrn_reflns_theta_max 26.02
_diffrn_reflns_theta_min 1.41
_exptl_absorpt_coefficient_mu 0.811
_exptl_absorpt_correction_T_max 0.745686
_exptl_absorpt_correction_T_min 0.636132
_exptl_absorpt_correction_type multi-scan
_exptl_absorpt_process_details 'TwinAbs 2008/3 (Bruker 2008)'
_exptl_crystal_colour yellow
_exptl_crystal_density_diffrn 1.375
_exptl_crystal_density_method 'not measured'
_exptl_crystal_description block
_exptl_crystal_F_000 1424
_exptl_crystal_size_max 0.26
_exptl_crystal_size_mid 0.12
_exptl_crystal_size_min 0.08
_refine_diff_density_max 1.362
_refine_diff_density_min -0.732
_refine_diff_density_rms 0.120
_refine_ls_extinction_method none
_refine_ls_goodness_of_fit_ref 1.206
_refine_ls_hydrogen_treatment constr
_refine_ls_matrix_type full
_refine_ls_number_parameters 421
_refine_ls_number_reflns 6489
_refine_ls_number_restraints 60
_refine_ls_restrained_S_all 1.201
_refine_ls_R_factor_all 0.0955
_refine_ls_R_factor_gt 0.0745
_refine_ls_shift/su_max 0.001
_refine_ls_shift/su_mean 0.000
_refine_ls_structure_factor_coef Fsqd
_refine_ls_weighting_details
;
calc w=1/[\s^2^(Fo^2^)+(0.0218P)^2^+18.3314P] where
P=(Fo^2^+2Fc^2^)/3
;
_refine_ls_weighting_scheme calc
_refine_ls_wR_factor_gt 0.1758
_refine_ls_wR_factor_ref 0.1857
_reflns_number_gt 5244
_reflns_number_total 6489
_reflns_threshold_expression >2sigma(I)
_cod_data_source_file c4sc00183d1.cif
_cod_data_source_block 6
_cod_depositor_comments
;
The following automatic conversions were performed:

'_symmetry_cell_setting' value 'Monoclinic' changed to 'monoclinic'
according to
/usr/data/users/saulius/crontab/automatic-downloads/current/RSC/lib/dictionaries/cif_core.dic
dictionary named 'cif_core.dic' version 2.4.2 from 2011-04-26.

Automatic conversion script
Id: cif_fix_values 2281 2013-09-26 08:29:07Z andrius 
;
_cod_original_sg_symbol_H-M P2(1)/c
_cod_database_code 1516559

loop_
_symmetry_equiv_pos_as_xyz
'x, y, z'
'-x, y+1/2, -z+1/2'
'-x, -y, -z'
'x, -y-1/2, z-1/2'

loop_
_atom_site_label
_atom_site_type_symbol
_atom_site_fract_x
_atom_site_fract_y
_atom_site_fract_z
_atom_site_U_iso_or_equiv
_atom_site_adp_type
_atom_site_occupancy
_atom_site_symmetry_multiplicity
_atom_site_calc_flag
_atom_site_refinement_flags
_atom_site_disorder_assembly
_atom_site_disorder_group
Mn1_1 Mn 0.55439(8) 0.08601(9) 0.64742(6) 0.0260(3) Uani 1 1 d . . .
C1_1 C 0.5300(5) 0.1199(6) 0.7370(5) 0.0341(19) Uani 1 1 d . A .
O1_1 O 0.5163(4) 0.1394(5) 0.7981(3) 0.0479(16) Uani 1 1 d . . .
C2_1 C 0.4560(5) 0.0034(7) 0.6380(4) 0.0323(17) Uani 1 1 d . A .
O2_1 O 0.3930(4) -0.0547(6) 0.6314(4) 0.0553(18) Uani 1 1 d . . .
C1_2 C 0.6531(5) -0.0406(6) 0.6281(4) 0.0297(17) Uani 1 1 d . A .
H1_2 H 0.6438 -0.1142 0.6382 0.036 Uiso 1 1 calc R . .
C2_2 C 0.6285(6) 0.0119(7) 0.5610(5) 0.0371(19) Uani 1 1 d . A .
H2_2 H 0.5978 -0.0190 0.5183 0.045 Uiso 1 1 calc R . .
C3_2 C 0.6582(6) 0.1192(7) 0.5694(5) 0.039(2) Uani 1 1 d . A .
H3_2 H 0.6524 0.1727 0.5324 0.047 Uiso 1 1 calc R . .
C4_2 C 0.6974(5) 0.1338(7) 0.6407(5) 0.039(2) Uani 1 1 d . A .
H4_2 H 0.7220 0.1988 0.6606 0.047 Uiso 1 1 calc R . .
C5_2 C 0.6942(5) 0.0357(6) 0.6780(5) 0.0344(18) Uani 1 1 d . A .
H5_2 H 0.7157 0.0227 0.7276 0.041 Uiso 1 1 calc R . .
B1_3 B 0.4760(6) 0.2147(7) 0.6254(5) 0.033(2) Uani 0.661(10) 1 d P A 1
C2_3 C 0.3699(6) 0.2509(8) 0.6429(5) 0.0429(17) Uani 0.661(10) 1 d PU A 1
C3_3 C 0.3131(10) 0.2800(13) 0.5714(8) 0.045(2) Uani 0.661(10) 1 d PU A 1
H3A_3 H 0.3221 0.2251 0.5341 0.068 Uiso 0.661(10) 1 calc PR A 1
H3B_3 H 0.3337 0.3494 0.5536 0.068 Uiso 0.661(10) 1 calc PR A 1
H3C_3 H 0.2473 0.2840 0.5809 0.068 Uiso 0.661(10) 1 calc PR A 1
C4_3 C 0.3742(10) 0.3544(12) 0.6906(9) 0.048(2) Uani 0.661(10) 1 d PU A 1
H4A_3 H 0.3114 0.3745 0.7024 0.072 Uiso 0.661(10) 1 calc PR A 1
H4B_3 H 0.4015 0.4125 0.6630 0.072 Uiso 0.661(10) 1 calc PR A 1
H4C_3 H 0.4124 0.3414 0.7362 0.072 Uiso 0.661(10) 1 calc PR A 1
C5_3 C 0.3120(10) 0.1682(12) 0.6792(9) 0.049(2) Uani 0.661(10) 1 d PU A 1
H5A_3 H 0.2524 0.1998 0.6901 0.073 Uiso 0.661(10) 1 calc PR A 1
H5B_3 H 0.3447 0.1441 0.7251 0.073 Uiso 0.661(10) 1 calc PR A 1
H5C_3 H 0.3012 0.1071 0.6460 0.073 Uiso 0.661(10) 1 calc PR A 1
B1_13 B 0.4760(6) 0.2147(7) 0.6254(5) 0.033(2) Uani 0.339(10) 1 d P A 2
C2_13 C 0.3699(6) 0.2509(8) 0.6429(5) 0.0429(17) Uani 0.339(10) 1 d PU A 2
C3_13 C 0.333(2) 0.210(2) 0.7139(16) 0.045(2) Uani 0.339(10) 1 d PU A 2
H3A_13 H 0.2693 0.2362 0.7176 0.068 Uiso 0.339(10) 1 calc PR A 2
H3B_13 H 0.3722 0.2363 0.7559 0.068 Uiso 0.339(10) 1 calc PR A 2
H3C_13 H 0.3329 0.1318 0.7138 0.068 Uiso 0.339(10) 1 calc PR A 2
C4_13 C 0.301(2) 0.214(3) 0.5798(15) 0.048(2) Uani 0.339(10) 1 d PU A 2
H4A_13 H 0.3026 0.1360 0.5764 0.072 Uiso 0.339(10) 1 calc PR A 2
H4B_13 H 0.3191 0.2452 0.5334 0.072 Uiso 0.339(10) 1 calc PR A 2
H4C_13 H 0.2388 0.2378 0.5895 0.072 Uiso 0.339(10) 1 calc PR A 2
C5_13 C 0.3547(19) 0.383(2) 0.6389(18) 0.049(2) Uani 0.339(10) 1 d PU A 2
H5A_13 H 0.2897 0.4004 0.6462 0.073 Uiso 0.339(10) 1 calc PR A 2
H5B_13 H 0.3706 0.4098 0.5907 0.073 Uiso 0.339(10) 1 calc PR A 2
H5C_13 H 0.3947 0.4179 0.6776 0.073 Uiso 0.339(10) 1 calc PR A 2
C1_4 C 0.5286(5) 0.3076(6) 0.5831(4) 0.0225(15) Uani 1 1 d . . .
N2_4 N 0.5300(4) 0.3209(5) 0.5103(4) 0.0272(14) Uani 1 1 d . A .
C3_4 C 0.5902(6) 0.4026(7) 0.4936(4) 0.0339(18) Uani 1 1 d . . .
H3_4 H 0.6024 0.4274 0.4459 0.041 Uiso 1 1 calc R A .
C4_4 C 0.6274(6) 0.4393(6) 0.5574(5) 0.0336(19) Uani 1 1 d . A .
H4_4 H 0.6723 0.4945 0.5641 0.040 Uiso 1 1 calc R . .
N5_4 N 0.5873(4) 0.3806(5) 0.6131(3) 0.0266(14) Uani 1 1 d . A .
C6_4 C 0.4791(6) 0.2549(7) 0.4548(4) 0.0356(18) Uani 1 1 d . . .
H6A_4 H 0.4633 0.1862 0.4766 0.053 Uiso 1 1 calc R A .
H6B_4 H 0.5177 0.2425 0.4134 0.053 Uiso 1 1 calc R . .
H6C_4 H 0.4221 0.2919 0.4372 0.053 Uiso 1 1 calc R . .
C7_4 C 0.6076(6) 0.3957(6) 0.6923(5) 0.037(2) Uani 1 1 d . . .
H7A_4 H 0.5743 0.4587 0.7087 0.055 Uiso 1 1 calc R A .
H7B_4 H 0.6744 0.4062 0.7024 0.055 Uiso 1 1 calc R . .
H7C_4 H 0.5877 0.3324 0.7187 0.055 Uiso 1 1 calc R . .
Mn1_5 Mn 1.03520(8) 0.41064(9) 0.36150(5) 0.0233(3) Uani 1 1 d . . .
C1_5 C 0.9906(6) 0.3592(7) 0.2761(4) 0.0325(18) Uani 1 1 d . . .
O1_5 O 0.9632(5) 0.3292(5) 0.2192(3) 0.0492(16) Uani 1 1 d . . .
C2_5 C 0.9400(6) 0.4965(6) 0.3652(3) 0.0269(17) Uani 1 1 d . . .
O2_5 O 0.8807(4) 0.5590(4) 0.3650(3) 0.0381(14) Uani 1 1 d . . .
C1_6 C 1.1717(5) 0.4537(6) 0.3286(5) 0.0350(18) Uani 1 1 d . . .
H1_6 H 1.1868 0.4570 0.2787 0.042 Uiso 1 1 calc R . .
C2_6 C 1.1803(6) 0.3625(7) 0.3757(5) 0.0372(19) Uani 1 1 d . . .
H2_6 H 1.2027 0.2943 0.3623 0.045 Uiso 1 1 calc R . .
C3_6 C 1.1504(5) 0.3897(6) 0.4448(4) 0.0259(16) Uani 1 1 d . . .
H3_6 H 1.1486 0.3433 0.4860 0.031 Uiso 1 1 calc R . .
C4_6 C 1.1229(5) 0.4994(6) 0.4424(4) 0.0280(17) Uani 1 1 d . . .
H4_6 H 1.1000 0.5393 0.4817 0.034 Uiso 1 1 calc R . .
C5_6 C 1.1364(6) 0.5380(6) 0.3703(4) 0.0361(19) Uani 1 1 d . . .
H5_6 H 1.1238 0.6086 0.3530 0.043 Uiso 1 1 calc R . .
B1_7 B 0.9630(7) 0.2803(6) 0.3872(4) 0.0271(18) Uani 1 1 d . . .
C2_7 C 0.8545(6) 0.2416(8) 0.3758(5) 0.0398(19) Uani 1 1 d . . .
C3_7 C 0.8157(6) 0.2089(7) 0.4487(5) 0.041(2) Uani 1 1 d . . .
H3A_7 H 0.8126 0.2718 0.4806 0.061 Uiso 1 1 calc R . .
H3B_7 H 0.8563 0.1551 0.4731 0.061 Uiso 1 1 calc R . .
H3C_7 H 0.7535 0.1790 0.4392 0.061 Uiso 1 1 calc R . .
C4_7 C 0.8465(6) 0.1406(7) 0.3262(5) 0.041(2) Uani 1 1 d . . .
H4A_7 H 0.8870 0.0843 0.3476 0.062 Uiso 1 1 calc R . .
H4B_7 H 0.8652 0.1584 0.2769 0.062 Uiso 1 1 calc R . .
H4C_7 H 0.7822 0.1153 0.3228 0.062 Uiso 1 1 calc R . .
C5_7 C 0.7855(6) 0.3248(9) 0.3421(6) 0.055(3) Uani 1 1 d . . .
H5A_7 H 0.7227 0.2952 0.3404 0.083 Uiso 1 1 calc R . .
H5B_7 H 0.8017 0.3425 0.2921 0.083 Uiso 1 1 calc R . .
H5C_7 H 0.7883 0.3896 0.3724 0.083 Uiso 1 1 calc R . .
C1_8 C 1.0273(5) 0.1873(5) 0.4232(4) 0.0225(14) Uani 1 1 d . . .
N2_8 N 1.0787(4) 0.1155(4) 0.3872(4) 0.0256(14) Uani 1 1 d . . .
C3_8 C 1.1263(5) 0.0528(6) 0.4379(5) 0.0330(18) Uani 1 1 d . . .
H3_8 H 1.1664 -0.0045 0.4273 0.040 Uiso 1 1 calc R . .
C4_8 C 1.1073(6) 0.0848(6) 0.5044(4) 0.0332(18) Uani 1 1 d . . .
H4_8 H 1.1314 0.0554 0.5499 0.040 Uiso 1 1 calc R . .
N5_8 N 1.0463(4) 0.1687(5) 0.4955(3) 0.0227(13) Uani 1 1 d . . .
C6_8 C 1.0838(6) 0.1071(7) 0.3081(4) 0.0361(19) Uani 1 1 d . . .
H6A_8 H 1.0269 0.0739 0.2865 0.054 Uiso 1 1 calc R . .
H6B_8 H 1.1373 0.0632 0.2973 0.054 Uiso 1 1 calc R . .
H6C_8 H 1.0905 0.1787 0.2872 0.054 Uiso 1 1 calc R . .
C7_8 C 1.0102(5) 0.2292(6) 0.5557(4) 0.0306(17) Uani 1 1 d . . .
H7A_8 H 0.9943 0.3018 0.5389 0.046 Uiso 1 1 calc R . .
H7B_8 H 1.0574 0.2327 0.5968 0.046 Uiso 1 1 calc R . .
H7C_8 H 0.9547 0.1937 0.5719 0.046 Uiso 1 1 calc R . .

loop_
_atom_site_aniso_label
_atom_site_aniso_U_11
_atom_site_aniso_U_22
_atom_site_aniso_U_33
_atom_site_aniso_U_23
_atom_site_aniso_U_13
_atom_site_aniso_U_12
Mn1_1 0.0288(6) 0.0221(6) 0.0276(6) 0.0016(5) 0.0050(5) -0.0015(5)
C1_1 0.032(5) 0.027(4) 0.042(5) 0.015(4) -0.003(4) -0.010(3)
O1_1 0.065(4) 0.061(4) 0.019(3) -0.009(3) 0.013(3) -0.010(3)
C2_1 0.032(4) 0.033(4) 0.031(4) 0.005(4) 0.003(3) -0.006(4)
O2_1 0.046(4) 0.065(5) 0.054(4) -0.002(3) 0.001(3) -0.024(3)
C1_2 0.029(4) 0.025(4) 0.035(4) -0.004(3) 0.008(3) 0.001(3)
C2_2 0.035(5) 0.046(5) 0.031(4) 0.003(4) 0.008(3) 0.005(4)
C3_2 0.031(4) 0.038(5) 0.052(5) 0.011(4) 0.022(4) 0.015(4)
C4_2 0.023(4) 0.027(4) 0.069(6) -0.007(4) 0.013(4) 0.002(3)
C5_2 0.033(4) 0.037(4) 0.034(4) -0.004(4) 0.006(3) 0.002(4)
B1_3 0.031(5) 0.029(5) 0.038(5) 0.007(4) 0.004(4) -0.008(4)
C2_3 0.043(3) 0.043(3) 0.043(3) 0.004(2) 0.001(2) 0.001(3)
C3_3 0.043(4) 0.047(4) 0.045(3) -0.001(3) 0.002(3) 0.000(3)
C4_3 0.046(4) 0.051(3) 0.047(3) -0.004(3) 0.004(3) 0.001(3)
C5_3 0.048(4) 0.047(3) 0.052(4) 0.001(3) 0.009(3) 0.001(3)
B1_13 0.031(5) 0.029(5) 0.038(5) 0.007(4) 0.004(4) -0.008(4)
C2_13 0.043(3) 0.043(3) 0.043(3) 0.004(2) 0.001(2) 0.001(3)
C3_13 0.043(4) 0.047(4) 0.045(3) -0.001(3) 0.002(3) 0.000(3)
C4_13 0.046(4) 0.051(3) 0.047(3) -0.004(3) 0.004(3) 0.001(3)
C5_13 0.048(4) 0.047(3) 0.052(4) 0.001(3) 0.009(3) 0.001(3)
C1_4 0.025(4) 0.021(4) 0.021(3) -0.003(3) 0.007(3) 0.002(3)
N2_4 0.027(3) 0.020(3) 0.035(3) -0.001(3) 0.005(3) -0.001(3)
C3_4 0.041(4) 0.031(4) 0.031(4) 0.006(4) 0.007(3) 0.006(4)
C4_4 0.034(4) 0.021(4) 0.047(5) 0.012(3) 0.013(4) -0.006(3)
N5_4 0.031(3) 0.023(3) 0.027(3) -0.003(3) 0.010(3) -0.003(2)
C6_4 0.035(4) 0.037(5) 0.035(4) 0.001(4) 0.001(4) -0.003(4)
C7_4 0.041(5) 0.025(4) 0.044(5) -0.010(4) 0.005(4) -0.005(4)
Mn1_5 0.0378(6) 0.0178(5) 0.0145(5) 0.0008(4) 0.0029(5) 0.0084(5)
C1_5 0.045(5) 0.040(4) 0.013(3) 0.000(3) 0.006(3) 0.015(4)
O1_5 0.080(5) 0.057(4) 0.012(3) -0.002(3) 0.005(3) 0.021(4)
C2_5 0.052(5) 0.024(4) 0.005(3) 0.001(3) 0.003(3) 0.001(3)
O2_5 0.042(3) 0.034(3) 0.039(3) 0.000(3) 0.005(3) 0.014(3)
C1_6 0.038(4) 0.032(4) 0.037(5) 0.000(4) 0.015(4) -0.003(3)
C2_6 0.039(5) 0.026(4) 0.046(5) 0.001(4) -0.003(4) 0.000(3)
C3_6 0.025(4) 0.025(4) 0.027(4) 0.006(3) -0.005(3) -0.008(3)
C4_6 0.046(5) 0.023(4) 0.016(3) -0.006(3) 0.004(3) -0.006(3)
C5_6 0.058(5) 0.023(4) 0.028(4) 0.002(3) 0.012(4) 0.004(4)
B1_7 0.044(5) 0.021(4) 0.017(3) -0.006(3) 0.006(4) 0.009(4)
C2_7 0.038(4) 0.042(5) 0.040(5) -0.003(4) 0.001(4) 0.005(4)
C3_7 0.033(5) 0.040(5) 0.051(5) -0.003(4) 0.014(4) -0.004(4)
C4_7 0.045(5) 0.047(5) 0.031(4) -0.006(4) -0.001(4) -0.002(4)
C5_7 0.039(5) 0.068(7) 0.057(6) -0.002(5) -0.008(5) 0.010(5)
C1_8 0.021(3) 0.012(3) 0.035(4) -0.006(3) 0.002(3) -0.006(3)
N2_8 0.027(3) 0.012(3) 0.038(4) -0.005(3) 0.004(3) 0.000(2)
C3_8 0.028(4) 0.013(3) 0.057(5) 0.006(3) 0.002(4) -0.001(3)
C4_8 0.052(5) 0.022(4) 0.026(4) 0.012(3) 0.005(3) 0.005(4)
N5_8 0.032(3) 0.020(3) 0.017(3) 0.002(2) 0.006(2) -0.002(3)
C6_8 0.046(5) 0.032(5) 0.031(4) -0.003(4) 0.000(4) -0.004(4)
C7_8 0.040(5) 0.026(4) 0.027(4) 0.003(3) 0.015(3) 0.003(3)

loop_
_atom_type_symbol
_atom_type_description
_atom_type_scat_dispersion_real
_atom_type_scat_dispersion_imag
_atom_type_scat_source
C C 0.0033 0.0016 'International Tables Vol C Tables 4.2.6.8 and 6.1.1.4'
H H 0.0000 0.0000 'International Tables Vol C Tables 4.2.6.8 and 6.1.1.4'
B B 0.0013 0.0007 'International Tables Vol C Tables 4.2.6.8 and 6.1.1.4'
N N 0.0061 0.0033 'International Tables Vol C Tables 4.2.6.8 and 6.1.1.4'
O O 0.0106 0.0060 'International Tables Vol C Tables 4.2.6.8 and 6.1.1.4'
Mn Mn 0.3368 0.7283 'International Tables Vol C Tables 4.2.6.8 and 6.1.1.4'

loop_
_geom_angle_atom_site_label_1
_geom_angle_atom_site_label_2
_geom_angle_atom_site_label_3
_geom_angle
C1_1 Mn1_1 C2_1 91.2(4)
C1_1 Mn1_1 B1_3 81.1(4)
C2_1 Mn1_1 B1_3 90.5(4)
C1_1 Mn1_1 C5_2 94.2(3)
C2_1 Mn1_1 C5_2 126.4(3)
B1_3 Mn1_1 C5_2 143.0(3)
C1_1 Mn1_1 C4_2 103.9(4)
C2_1 Mn1_1 C4_2 158.0(4)
B1_3 Mn1_1 C4_2 107.4(3)
C5_2 Mn1_1 C4_2 38.0(3)
C1_1 Mn1_1 C2_2 157.3(4)
C2_1 Mn1_1 C2_2 96.5(4)
B1_3 Mn1_1 C2_2 120.0(4)
C5_2 Mn1_1 C2_2 64.0(3)
C4_2 Mn1_1 C2_2 63.7(3)
C1_1 Mn1_1 C3_2 139.1(4)
C2_1 Mn1_1 C3_2 129.6(4)
B1_3 Mn1_1 C3_2 97.1(3)
C5_2 Mn1_1 C3_2 63.1(3)
C4_2 Mn1_1 C3_2 37.5(3)
C2_2 Mn1_1 C3_2 38.0(3)
C1_1 Mn1_1 C1_2 120.2(3)
C2_1 Mn1_1 C1_2 95.3(3)
B1_3 Mn1_1 C1_2 157.7(3)
C5_2 Mn1_1 C1_2 38.3(3)
C4_2 Mn1_1 C1_2 63.4(3)
C2_2 Mn1_1 C1_2 37.9(3)
C3_2 Mn1_1 C1_2 62.9(3)
O1_1 C1_1 Mn1_1 177.2(8)
O2_1 C2_1 Mn1_1 177.4(8)
C2_2 C1_2 C5_2 108.2(7)
C2_2 C1_2 Mn1_1 70.8(5)
C5_2 C1_2 Mn1_1 70.1(4)
C2_2 C1_2 H1_2 125.9
C5_2 C1_2 H1_2 125.9
Mn1_1 C1_2 H1_2 124.8
C1_2 C2_2 C3_2 106.8(8)
C1_2 C2_2 Mn1_1 71.3(4)
C3_2 C2_2 Mn1_1 71.2(5)
C1_2 C2_2 H2_2 126.6
C3_2 C2_2 H2_2 126.6
Mn1_1 C2_2 H2_2 122.7
C4_2 C3_2 C2_2 109.1(8)
C4_2 C3_2 Mn1_1 70.9(5)
C2_2 C3_2 Mn1_1 70.8(5)
C4_2 C3_2 H3_2 125.4
C2_2 C3_2 H3_2 125.4
Mn1_1 C3_2 H3_2 124.5
C3_2 C4_2 C5_2 108.1(8)
C3_2 C4_2 Mn1_1 71.7(5)
C5_2 C4_2 Mn1_1 70.7(5)
C3_2 C4_2 H4_2 125.9
C5_2 C4_2 H4_2 125.9
Mn1_1 C4_2 H4_2 123.3
C4_2 C5_2 C1_2 107.6(7)
C4_2 C5_2 Mn1_1 71.4(5)
C1_2 C5_2 Mn1_1 71.7(4)
C4_2 C5_2 H5_2 126.2
C1_2 C5_2 H5_2 126.2
Mn1_1 C5_2 H5_2 122.5
C1_4 B1_3 C2_3 111.7(7)
C1_4 B1_3 Mn1_1 113.4(5)
C2_3 B1_3 Mn1_1 134.9(6)
C5_3 C2_3 C3_3 104.6(10)
C5_3 C2_3 C4_3 109.1(10)
C3_3 C2_3 C4_3 105.9(10)
C5_3 C2_3 B1_3 116.5(9)
C3_3 C2_3 B1_3 110.7(9)
C4_3 C2_3 B1_3 109.4(8)
H3A_13 C3_13 H3B_13 109.5
H3A_13 C3_13 H3C_13 109.5
H3B_13 C3_13 H3C_13 109.5
H4A_13 C4_13 H4B_13 109.5
H4A_13 C4_13 H4C_13 109.5
H4B_13 C4_13 H4C_13 109.5
H5A_13 C5_13 H5B_13 109.5
H5A_13 C5_13 H5C_13 109.5
H5B_13 C5_13 H5C_13 109.5
N2_4 C1_4 N5_4 105.6(6)
N2_4 C1_4 B1_3 127.0(7)
N5_4 C1_4 B1_3 127.1(7)
C1_4 N2_4 C3_4 111.1(6)
C1_4 N2_4 C6_4 125.0(7)
C3_4 N2_4 C6_4 123.8(7)
C4_4 C3_4 N2_4 106.6(7)
C4_4 C3_4 H3_4 126.7
N2_4 C3_4 H3_4 126.7
C3_4 C4_4 N5_4 106.7(7)
C3_4 C4_4 H4_4 126.6
N5_4 C4_4 H4_4 126.6
C1_4 N5_4 C4_4 110.0(6)
C1_4 N5_4 C7_4 124.7(6)
C4_4 N5_4 C7_4 125.2(7)
N2_4 C6_4 H6A_4 109.5
N2_4 C6_4 H6B_4 109.5
H6A_4 C6_4 H6B_4 109.5
N2_4 C6_4 H6C_4 109.5
H6A_4 C6_4 H6C_4 109.5
H6B_4 C6_4 H6C_4 109.5
N5_4 C7_4 H7A_4 109.5
N5_4 C7_4 H7B_4 109.5
H7A_4 C7_4 H7B_4 109.5
N5_4 C7_4 H7C_4 109.5
H7A_4 C7_4 H7C_4 109.5
H7B_4 C7_4 H7C_4 109.5
C2_5 Mn1_5 C1_5 90.9(3)
C2_5 Mn1_5 B1_7 93.8(4)
C1_5 Mn1_5 B1_7 75.2(4)
C2_5 Mn1_5 C5_6 94.4(3)
C1_5 Mn1_5 C5_6 122.6(3)
B1_7 Mn1_5 C5_6 160.2(3)
C2_5 Mn1_5 C1_6 126.2(3)
C1_5 Mn1_5 C1_6 97.6(3)
B1_7 Mn1_5 C1_6 139.7(3)
C5_6 Mn1_5 C1_6 38.1(3)
C2_5 Mn1_5 C2_6 156.5(3)
C1_5 Mn1_5 C2_6 107.2(3)
B1_7 Mn1_5 C2_6 105.0(3)
C5_6 Mn1_5 C2_6 63.5(3)
C1_6 Mn1_5 C2_6 38.3(3)
C2_5 Mn1_5 C4_6 94.9(3)
C1_5 Mn1_5 C4_6 160.4(3)
B1_7 Mn1_5 C4_6 122.9(3)
C5_6 Mn1_5 C4_6 38.3(3)
C1_6 Mn1_5 C4_6 64.0(3)
C2_6 Mn1_5 C4_6 63.2(3)
C2_5 Mn1_5 C3_6 127.6(3)
C1_5 Mn1_5 C3_6 141.4(3)
B1_7 Mn1_5 C3_6 97.2(3)
C5_6 Mn1_5 C3_6 63.7(3)
C1_6 Mn1_5 C3_6 63.7(3)
C2_6 Mn1_5 C3_6 37.3(3)
C4_6 Mn1_5 C3_6 38.1(3)
O1_5 C1_5 Mn1_5 177.2(8)
O2_5 C2_5 Mn1_5 174.9(7)
C5_6 C1_6 C2_6 107.0(7)
C5_6 C1_6 Mn1_5 70.7(5)
C2_6 C1_6 Mn1_5 71.3(5)
C5_6 C1_6 H1_6 126.5
C2_6 C1_6 H1_6 126.5
Mn1_5 C1_6 H1_6 123.2
C3_6 C2_6 C1_6 109.1(7)
C3_6 C2_6 Mn1_5 71.8(5)
C1_6 C2_6 Mn1_5 70.4(5)
C3_6 C2_6 H2_6 125.4
C1_6 C2_6 H2_6 125.4
Mn1_5 C2_6 H2_6 124.0
C2_6 C3_6 C4_6 107.9(7)
C2_6 C3_6 Mn1_5 70.9(4)
C4_6 C3_6 Mn1_5 70.6(4)
C2_6 C3_6 H3_6 126.0
C4_6 C3_6 H3_6 126.0
Mn1_5 C3_6 H3_6 124.1
C5_6 C4_6 C3_6 107.4(6)
C5_6 C4_6 Mn1_5 70.0(4)
C3_6 C4_6 Mn1_5 71.3(4)
C5_6 C4_6 H4_6 126.3
C3_6 C4_6 H4_6 126.3
Mn1_5 C4_6 H4_6 124.0
C1_6 C5_6 C4_6 108.6(7)
C1_6 C5_6 Mn1_5 71.2(5)
C4_6 C5_6 Mn1_5 71.7(4)
C1_6 C5_6 H5_6 125.7
C4_6 C5_6 H5_6 125.7
Mn1_5 C5_6 H5_6 123.1
C1_8 B1_7 C2_7 111.2(6)
C1_8 B1_7 Mn1_5 112.8(6)
C2_7 B1_7 Mn1_5 135.8(6)
C3_7 C2_7 C5_7 105.1(7)
C3_7 C2_7 C4_7 105.6(7)
C5_7 C2_7 C4_7 107.2(7)
C3_7 C2_7 B1_7 111.8(7)
C5_7 C2_7 B1_7 116.1(8)
C4_7 C2_7 B1_7 110.3(7)
C2_7 C3_7 H3A_7 109.5
C2_7 C3_7 H3B_7 109.5
H3A_7 C3_7 H3B_7 109.5
C2_7 C3_7 H3C_7 109.5
H3A_7 C3_7 H3C_7 109.5
H3B_7 C3_7 H3C_7 109.5
C2_7 C4_7 H4A_7 109.5
C2_7 C4_7 H4B_7 109.5
H4A_7 C4_7 H4B_7 109.5
C2_7 C4_7 H4C_7 109.5
H4A_7 C4_7 H4C_7 109.5
H4B_7 C4_7 H4C_7 109.5
C2_7 C5_7 H5A_7 109.5
C2_7 C5_7 H5B_7 109.5
H5A_7 C5_7 H5B_7 109.5
C2_7 C5_7 H5C_7 109.5
H5A_7 C5_7 H5C_7 109.5
H5B_7 C5_7 H5C_7 109.5
N5_8 C1_8 N2_8 106.0(6)
N5_8 C1_8 B1_7 126.9(6)
N2_8 C1_8 B1_7 127.0(6)
C1_8 N2_8 C3_8 108.7(7)
C1_8 N2_8 C6_8 126.2(7)
C3_8 N2_8 C6_8 125.1(7)
C4_8 C3_8 N2_8 108.7(7)
C4_8 C3_8 H3_8 125.7
N2_8 C3_8 H3_8 125.7
C3_8 C4_8 N5_8 107.1(7)
C3_8 C4_8 H4_8 126.5
N5_8 C4_8 H4_8 126.5
C1_8 N5_8 C4_8 109.6(6)
C1_8 N5_8 C7_8 125.9(6)
C4_8 N5_8 C7_8 124.5(6)
N2_8 C6_8 H6A_8 109.5
N2_8 C6_8 H6B_8 109.5
H6A_8 C6_8 H6B_8 109.5
N2_8 C6_8 H6C_8 109.5
H6A_8 C6_8 H6C_8 109.5
H6B_8 C6_8 H6C_8 109.5
N5_8 C7_8 H7A_8 109.5
N5_8 C7_8 H7B_8 109.5
H7A_8 C7_8 H7B_8 109.5
N5_8 C7_8 H7C_8 109.5
H7A_8 C7_8 H7C_8 109.5
H7B_8 C7_8 H7C_8 109.5

loop_
_geom_bond_atom_site_label_1
_geom_bond_atom_site_label_2
_geom_bond_distance
Mn1_1 C1_1 1.744(9)
Mn1_1 C2_1 1.758(8)
Mn1_1 B1_3 1.994(10)
Mn1_1 C5_2 2.155(8)
Mn1_1 C4_2 2.164(8)
Mn1_1 C2_2 2.170(8)
Mn1_1 C3_2 2.175(8)
Mn1_1 C1_2 2.176(7)
C1_1 O1_1 1.169(10)
C2_1 O2_1 1.165(9)
C1_2 C2_2 1.412(11)
C1_2 C5_2 1.419(11)
C1_2 H1_2 0.9500
C2_2 C3_2 1.414(13)
C2_2 H2_2 0.9500
C3_2 C4_2 1.393(12)
C3_2 H3_2 0.9500
C4_2 C5_2 1.404(11)
C4_2 H4_2 0.9500
C5_2 H5_2 0.9500
B1_3 C1_4 1.612(11)
B1_3 C2_3 1.650(13)
C2_3 C5_3 1.511(16)
C2_3 C3_3 1.536(16)
C2_3 C4_3 1.557(17)
C3_3 H3A_3 0.9800
C3_3 H3B_3 0.9800
C3_3 H3C_3 0.9800
C4_3 H4A_3 0.9800
C4_3 H4B_3 0.9800
C4_3 H4C_3 0.9800
C5_3 H5A_3 0.9800
C5_3 H5B_3 0.9800
C5_3 H5C_3 0.9800
C3_13 H3A_13 0.9800
C3_13 H3B_13 0.9800
C3_13 H3C_13 0.9800
C4_13 H4A_13 0.9800
C4_13 H4B_13 0.9800
C4_13 H4C_13 0.9800
C5_13 H5A_13 0.9800
C5_13 H5B_13 0.9800
C5_13 H5C_13 0.9800
C1_4 N2_4 1.337(9)
C1_4 N5_4 1.338(9)
N2_4 C3_4 1.389(10)
N2_4 C6_4 1.466(10)
C3_4 C4_4 1.329(12)
C3_4 H3_4 0.9500
C4_4 N5_4 1.408(9)
C4_4 H4_4 0.9500
N5_4 C7_4 1.465(10)
C6_4 H6A_4 0.9800
C6_4 H6B_4 0.9800
C6_4 H6C_4 0.9800
C7_4 H7A_4 0.9800
C7_4 H7B_4 0.9800
C7_4 H7C_4 0.9800
Mn1_5 C2_5 1.750(8)
Mn1_5 C1_5 1.765(8)
Mn1_5 B1_7 2.008(9)
Mn1_5 C5_6 2.162(8)
Mn1_5 C1_6 2.168(8)
Mn1_5 C2_6 2.181(8)
Mn1_5 C4_6 2.183(7)
Mn1_5 C3_6 2.192(7)
C1_5 O1_5 1.147(9)
C2_5 O2_5 1.160(9)
C1_6 C5_6 1.414(11)
C1_6 C2_6 1.427(11)
C1_6 H1_6 0.9500
C2_6 C3_6 1.398(11)
C2_6 H2_6 0.9500
C3_6 C4_6 1.428(10)
C3_6 H3_6 0.9500
C4_6 C5_6 1.425(10)
C4_6 H4_6 0.9500
C5_6 H5_6 0.9500
B1_7 C1_8 1.602(10)
B1_7 C2_7 1.641(13)
C2_7 C3_7 1.531(12)
C2_7 C5_7 1.540(12)
C2_7 C4_7 1.553(12)
C3_7 H3A_7 0.9800
C3_7 H3B_7 0.9800
C3_7 H3C_7 0.9800
C4_7 H4A_7 0.9800
C4_7 H4B_7 0.9800
C4_7 H4C_7 0.9800
C5_7 H5A_7 0.9800
C5_7 H5B_7 0.9800
C5_7 H5C_7 0.9800
C1_8 N5_8 1.347(9)
C1_8 N2_8 1.361(9)
N2_8 C3_8 1.363(10)
N2_8 C6_8 1.450(10)
C3_8 C4_8 1.321(11)
C3_8 H3_8 0.9500
C4_8 N5_8 1.374(10)
C4_8 H4_8 0.9500
N5_8 C7_8 1.456(9)
C6_8 H6A_8 0.9800
C6_8 H6B_8 0.9800
C6_8 H6C_8 0.9800
C7_8 H7A_8 0.9800
C7_8 H7B_8 0.9800
C7_8 H7C_8 0.9800

loop_
_geom_torsion_atom_site_label_1
_geom_torsion_atom_site_label_2
_geom_torsion_atom_site_label_3
_geom_torsion_atom_site_label_4
_geom_torsion
C1_1 Mn1_1 C1_2 C2_2 -171.6(5)
C2_1 Mn1_1 C1_2 C2_2 93.8(5)
B1_3 Mn1_1 C1_2 C2_2 -10.6(11)
C5_2 Mn1_1 C1_2 C2_2 -118.6(7)
C4_2 Mn1_1 C1_2 C2_2 -80.6(6)
C3_2 Mn1_1 C1_2 C2_2 -38.4(5)
C1_1 Mn1_1 C1_2 C5_2 -53.1(6)
C2_1 Mn1_1 C1_2 C5_2 -147.6(5)
B1_3 Mn1_1 C1_2 C5_2 107.9(9)
C4_2 Mn1_1 C1_2 C5_2 37.9(5)
C2_2 Mn1_1 C1_2 C5_2 118.6(7)
C3_2 Mn1_1 C1_2 C5_2 80.1(5)
C5_2 C1_2 C2_2 C3_2 2.3(9)
Mn1_1 C1_2 C2_2 C3_2 62.7(5)
C5_2 C1_2 C2_2 Mn1_1 -60.4(5)
C1_1 Mn1_1 C2_2 C1_2 19.0(11)
C2_1 Mn1_1 C2_2 C1_2 -90.3(5)
B1_3 Mn1_1 C2_2 C1_2 175.4(5)
C5_2 Mn1_1 C2_2 C1_2 37.2(5)
C4_2 Mn1_1 C2_2 C1_2 79.7(5)
C3_2 Mn1_1 C2_2 C1_2 116.0(7)
C1_1 Mn1_1 C2_2 C3_2 -97.0(10)
C2_1 Mn1_1 C2_2 C3_2 153.7(5)
B1_3 Mn1_1 C2_2 C3_2 59.3(6)
C5_2 Mn1_1 C2_2 C3_2 -78.8(5)
C4_2 Mn1_1 C2_2 C3_2 -36.3(5)
C1_2 Mn1_1 C2_2 C3_2 -116.0(7)
C1_2 C2_2 C3_2 C4_2 -2.0(9)
Mn1_1 C2_2 C3_2 C4_2 60.8(5)
C1_2 C2_2 C3_2 Mn1_1 -62.8(5)
C1_1 Mn1_1 C3_2 C4_2 25.0(8)
C2_1 Mn1_1 C3_2 C4_2 -154.0(5)
B1_3 Mn1_1 C3_2 C4_2 109.5(5)
C5_2 Mn1_1 C3_2 C4_2 -37.7(5)
C2_2 Mn1_1 C3_2 C4_2 -119.2(7)
C1_2 Mn1_1 C3_2 C4_2 -80.8(5)
C1_1 Mn1_1 C3_2 C2_2 144.2(6)
C2_1 Mn1_1 C3_2 C2_2 -34.8(7)
B1_3 Mn1_1 C3_2 C2_2 -131.4(5)
C5_2 Mn1_1 C3_2 C2_2 81.5(5)
C4_2 Mn1_1 C3_2 C2_2 119.2(7)
C1_2 Mn1_1 C3_2 C2_2 38.3(5)
C2_2 C3_2 C4_2 C5_2 0.8(9)
Mn1_1 C3_2 C4_2 C5_2 61.6(5)
C2_2 C3_2 C4_2 Mn1_1 -60.8(6)
C1_1 Mn1_1 C4_2 C3_2 -163.5(5)
C2_1 Mn1_1 C4_2 C3_2 64.4(11)
B1_3 Mn1_1 C4_2 C3_2 -78.7(6)
C5_2 Mn1_1 C4_2 C3_2 117.6(7)
C2_2 Mn1_1 C4_2 C3_2 36.8(5)
C1_2 Mn1_1 C4_2 C3_2 79.4(5)
C1_1 Mn1_1 C4_2 C5_2 78.9(5)
C2_1 Mn1_1 C4_2 C5_2 -53.2(12)
B1_3 Mn1_1 C4_2 C5_2 163.7(5)
C2_2 Mn1_1 C4_2 C5_2 -80.8(5)
C3_2 Mn1_1 C4_2 C5_2 -117.6(7)
C1_2 Mn1_1 C4_2 C5_2 -38.2(5)
C3_2 C4_2 C5_2 C1_2 0.6(9)
Mn1_1 C4_2 C5_2 C1_2 62.9(5)
C3_2 C4_2 C5_2 Mn1_1 -62.3(5)
C2_2 C1_2 C5_2 C4_2 -1.8(9)
Mn1_1 C1_2 C5_2 C4_2 -62.7(5)
C2_2 C1_2 C5_2 Mn1_1 60.9(5)
C1_1 Mn1_1 C5_2 C4_2 -107.2(5)
C2_1 Mn1_1 C5_2 C4_2 158.1(5)
B1_3 Mn1_1 C5_2 C4_2 -26.4(8)
C2_2 Mn1_1 C5_2 C4_2 79.8(5)
C3_2 Mn1_1 C5_2 C4_2 37.2(5)
C1_2 Mn1_1 C5_2 C4_2 116.7(7)
C1_1 Mn1_1 C5_2 C1_2 136.2(5)
C2_1 Mn1_1 C5_2 C1_2 41.5(6)
B1_3 Mn1_1 C5_2 C1_2 -143.1(6)
C4_2 Mn1_1 C5_2 C1_2 -116.7(7)
C2_2 Mn1_1 C5_2 C1_2 -36.9(5)
C3_2 Mn1_1 C5_2 C1_2 -79.5(5)
C1_1 Mn1_1 B1_3 C1_4 120.8(6)
C2_1 Mn1_1 B1_3 C1_4 -148.0(6)
C5_2 Mn1_1 B1_3 C1_4 35.7(9)
C4_2 Mn1_1 B1_3 C1_4 19.0(7)
C2_2 Mn1_1 B1_3 C1_4 -50.1(7)
C3_2 Mn1_1 B1_3 C1_4 -17.9(6)
C1_2 Mn1_1 B1_3 C1_4 -42.6(12)
C1_1 Mn1_1 B1_3 C2_3 -56.5(9)
C2_1 Mn1_1 B1_3 C2_3 34.6(9)
C5_2 Mn1_1 B1_3 C2_3 -141.7(8)
C4_2 Mn1_1 B1_3 C2_3 -158.4(8)
C2_2 Mn1_1 B1_3 C2_3 132.5(8)
C3_2 Mn1_1 B1_3 C2_3 164.7(9)
C1_2 Mn1_1 B1_3 C2_3 140.0(8)
C1_4 B1_3 C2_3 C5_3 177.1(9)
Mn1_1 B1_3 C2_3 C5_3 -5.4(14)
C1_4 B1_3 C2_3 C3_3 57.9(11)
Mn1_1 B1_3 C2_3 C3_3 -124.7(10)
C1_4 B1_3 C2_3 C4_3 -58.5(11)
Mn1_1 B1_3 C2_3 C4_3 118.9(10)
C2_3 B1_3 C1_4 N2_4 -90.8(9)
Mn1_1 B1_3 C1_4 N2_4 91.2(8)
C2_3 B1_3 C1_4 N5_4 96.5(9)
Mn1_1 B1_3 C1_4 N5_4 -81.5(9)
N5_4 C1_4 N2_4 C3_4 0.2(8)
B1_3 C1_4 N2_4 C3_4 -173.7(7)
N5_4 C1_4 N2_4 C6_4 177.1(7)
B1_3 C1_4 N2_4 C6_4 3.2(12)
C1_4 N2_4 C3_4 C4_4 0.8(9)
C6_4 N2_4 C3_4 C4_4 -176.2(7)
N2_4 C3_4 C4_4 N5_4 -1.4(9)
N2_4 C1_4 N5_4 C4_4 -1.1(8)
B1_3 C1_4 N5_4 C4_4 172.8(7)
N2_4 C1_4 N5_4 C7_4 179.7(7)
B1_3 C1_4 N5_4 C7_4 -6.4(12)
C3_4 C4_4 N5_4 C1_4 1.6(9)
C3_4 C4_4 N5_4 C7_4 -179.2(7)
C2_5 Mn1_5 C1_6 C5_6 38.6(6)
C1_5 Mn1_5 C1_6 C5_6 135.3(5)
B1_7 Mn1_5 C1_6 C5_6 -148.7(5)
C2_6 Mn1_5 C1_6 C5_6 -116.5(7)
C4_6 Mn1_5 C1_6 C5_6 -37.6(5)
C3_6 Mn1_5 C1_6 C5_6 -80.2(5)
C2_5 Mn1_5 C1_6 C2_6 155.1(5)
C1_5 Mn1_5 C1_6 C2_6 -108.2(5)
B1_7 Mn1_5 C1_6 C2_6 -32.2(7)
C5_6 Mn1_5 C1_6 C2_6 116.5(7)
C4_6 Mn1_5 C1_6 C2_6 78.9(5)
C3_6 Mn1_5 C1_6 C2_6 36.3(5)
C5_6 C1_6 C2_6 C3_6 0.4(9)
Mn1_5 C1_6 C2_6 C3_6 -61.6(6)
C5_6 C1_6 C2_6 Mn1_5 62.1(6)
C2_5 Mn1_5 C2_6 C3_6 60.3(10)
C1_5 Mn1_5 C2_6 C3_6 -160.8(5)
B1_7 Mn1_5 C2_6 C3_6 -82.0(5)
C5_6 Mn1_5 C2_6 C3_6 80.8(5)
C1_6 Mn1_5 C2_6 C3_6 118.9(7)
C4_6 Mn1_5 C2_6 C3_6 37.7(4)
C2_5 Mn1_5 C2_6 C1_6 -58.6(10)
C1_5 Mn1_5 C2_6 C1_6 80.3(5)
B1_7 Mn1_5 C2_6 C1_6 159.1(5)
C5_6 Mn1_5 C2_6 C1_6 -38.2(5)
C4_6 Mn1_5 C2_6 C1_6 -81.2(5)
C3_6 Mn1_5 C2_6 C1_6 -118.9(7)
C1_6 C2_6 C3_6 C4_6 -0.5(9)
Mn1_5 C2_6 C3_6 C4_6 -61.2(5)
C1_6 C2_6 C3_6 Mn1_5 60.8(6)
C2_5 Mn1_5 C3_6 C2_6 -154.1(5)
C1_5 Mn1_5 C3_6 C2_6 30.3(7)
B1_7 Mn1_5 C3_6 C2_6 105.5(5)
C5_6 Mn1_5 C3_6 C2_6 -80.0(5)
C1_6 Mn1_5 C3_6 C2_6 -37.2(5)
C4_6 Mn1_5 C3_6 C2_6 -117.9(6)
C2_5 Mn1_5 C3_6 C4_6 -36.2(6)
C1_5 Mn1_5 C3_6 C4_6 148.2(6)
B1_7 Mn1_5 C3_6 C4_6 -136.7(5)
C5_6 Mn1_5 C3_6 C4_6 37.9(4)
C1_6 Mn1_5 C3_6 C4_6 80.6(5)
C2_6 Mn1_5 C3_6 C4_6 117.9(6)
C2_6 C3_6 C4_6 C5_6 0.3(9)
Mn1_5 C3_6 C4_6 C5_6 -61.1(6)
C2_6 C3_6 C4_6 Mn1_5 61.4(5)
C2_5 Mn1_5 C4_6 C5_6 -90.8(5)
C1_5 Mn1_5 C4_6 C5_6 15.9(12)
B1_7 Mn1_5 C4_6 C5_6 171.5(5)
C1_6 Mn1_5 C4_6 C5_6 37.4(5)
C2_6 Mn1_5 C4_6 C5_6 80.4(5)
C3_6 Mn1_5 C4_6 C5_6 117.2(7)
C2_5 Mn1_5 C4_6 C3_6 152.0(5)
C1_5 Mn1_5 C4_6 C3_6 -101.3(10)
B1_7 Mn1_5 C4_6 C3_6 54.2(6)
C5_6 Mn1_5 C4_6 C3_6 -117.2(7)
C1_6 Mn1_5 C4_6 C3_6 -79.8(5)
C2_6 Mn1_5 C4_6 C3_6 -36.9(4)
C2_6 C1_6 C5_6 C4_6 -0.2(10)
Mn1_5 C1_6 C5_6 C4_6 62.3(6)
C2_6 C1_6 C5_6 Mn1_5 -62.5(6)
C3_6 C4_6 C5_6 C1_6 -0.1(9)
Mn1_5 C4_6 C5_6 C1_6 -62.0(6)
C3_6 C4_6 C5_6 Mn1_5 61.9(5)
C2_5 Mn1_5 C5_6 C1_6 -149.7(5)
C1_5 Mn1_5 C5_6 C1_6 -55.9(6)
B1_7 Mn1_5 C5_6 C1_6 96.2(10)
C2_6 Mn1_5 C5_6 C1_6 38.3(5)
C4_6 Mn1_5 C5_6 C1_6 117.9(7)
C3_6 Mn1_5 C5_6 C1_6 80.1(5)
C2_5 Mn1_5 C5_6 C4_6 92.5(5)
C1_5 Mn1_5 C5_6 C4_6 -173.7(5)
B1_7 Mn1_5 C5_6 C4_6 -21.6(11)
C1_6 Mn1_5 C5_6 C4_6 -117.9(7)
C2_6 Mn1_5 C5_6 C4_6 -79.5(5)
C3_6 Mn1_5 C5_6 C4_6 -37.7(5)
C2_5 Mn1_5 B1_7 C1_8 -156.0(5)
C1_5 Mn1_5 B1_7 C1_8 114.1(6)
C5_6 Mn1_5 B1_7 C1_8 -41.9(12)
C1_6 Mn1_5 B1_7 C1_8 29.8(8)
C2_6 Mn1_5 B1_7 C1_8 9.8(6)
C4_6 Mn1_5 B1_7 C1_8 -57.7(6)
C3_6 Mn1_5 B1_7 C1_8 -27.4(5)
C2_5 Mn1_5 B1_7 C2_7 28.7(8)
C1_5 Mn1_5 B1_7 C2_7 -61.2(8)
C5_6 Mn1_5 B1_7 C2_7 142.9(9)
C1_6 Mn1_5 B1_7 C2_7 -145.4(7)
C2_6 Mn1_5 B1_7 C2_7 -165.4(7)
C4_6 Mn1_5 B1_7 C2_7 127.1(7)
C3_6 Mn1_5 B1_7 C2_7 157.4(7)
C1_8 B1_7 C2_7 C3_7 58.9(9)
Mn1_5 B1_7 C2_7 C3_7 -125.8(8)
C1_8 B1_7 C2_7 C5_7 179.5(7)
Mn1_5 B1_7 C2_7 C5_7 -5.3(12)
C1_8 B1_7 C2_7 C4_7 -58.3(8)
Mn1_5 B1_7 C2_7 C4_7 117.0(8)
C2_7 B1_7 C1_8 N5_8 -89.0(8)
Mn1_5 B1_7 C1_8 N5_8 94.6(7)
C2_7 B1_7 C1_8 N2_8 95.8(8)
Mn1_5 B1_7 C1_8 N2_8 -80.6(8)
N5_8 C1_8 N2_8 C3_8 1.5(7)
B1_7 C1_8 N2_8 C3_8 177.5(7)
N5_8 C1_8 N2_8 C6_8 -177.7(7)
B1_7 C1_8 N2_8 C6_8 -1.7(11)
C1_8 N2_8 C3_8 C4_8 -1.2(9)
C6_8 N2_8 C3_8 C4_8 178.0(7)
N2_8 C3_8 C4_8 N5_8 0.4(9)
N2_8 C1_8 N5_8 C4_8 -1.3(8)
B1_7 C1_8 N5_8 C4_8 -177.3(7)
N2_8 C1_8 N5_8 C7_8 177.3(6)
B1_7 C1_8 N5_8 C7_8 1.3(11)
C3_8 C4_8 N5_8 C1_8 0.6(9)
C3_8 C4_8 N5_8 C7_8 -178.0(7)
